data_4339251
loop_
_publ_author_name
'Zhou, Jian'
'Bian, Guo-Qing'
'Zhang, Yong'
'Zhu, Qin-Yu'
'Li, Chun-Yin'
'Dai, Jie'

_publ_section_title
;
 One-dimensional indium sulfides with transition metal complexes of
 polyamines.
;
_journal_issue 16
_journal_name_full 'Inorganic chemistry'
_journal_page_first 6347
_journal_page_last 6352
_journal_paper_doi 10.1021/ic070334q
_journal_volume 46
_journal_year 2007
_chemical_formula_moiety 'C8 H26 N6 Ni, 2(In S2)'
_chemical_formula_sum 'C8 H26 In2 N6 Ni S4'
_chemical_formula_weight 622.94
_chemical_name_systematic
; 
 ? 
;
_space_group_IT_number 15
_symmetry_cell_setting monoclinic
_symmetry_Int_Tables_number 15
_symmetry_space_group_name_Hall '-C 2yc'
_symmetry_space_group_name_H-M 'C 1 2/c 1'
_atom_sites_solution_hydrogens geom
_atom_sites_solution_primary direct
_atom_sites_solution_secondary difmap
_audit_creation_method SHELXL-97
_cell_angle_alpha 90.00
_cell_angle_beta 101.815(2)
_cell_angle_gamma 90.00
_cell_formula_units_Z 4
_cell_length_a 8.9684(10)
_cell_length_b 17.0237(18)
_cell_length_c 13.1317(15)
_cell_measurement_reflns_used 18970
_cell_measurement_temperature 193(2)
_cell_measurement_theta_max 25.34
_cell_measurement_theta_min 3.17
_cell_volume 1962.4(4)
_computing_cell_refinement CrystalClear
_computing_data_collection CrystalClear
_computing_data_reduction CrystalStructure
_computing_structure_refinement 'SHELXL-97 (Sheldrick, 1997)'
_computing_structure_solution 'SHELXS-97 (Sheldrick, 1990)'
_diffrn_ambient_temperature 193(2)
_diffrn_detector_area_resol_mean 7.31
_diffrn_measured_fraction_theta_full 0.997
_diffrn_measured_fraction_theta_max 0.997
_diffrn_measurement_device_type 'Rigaku Mercury'
_diffrn_measurement_method \w
_diffrn_radiation_monochromator graphite
_diffrn_radiation_source 'fine-focus sealed tube'
_diffrn_radiation_type MoK\a
_diffrn_radiation_wavelength 0.71073
_diffrn_reflns_av_R_equivalents 0.0333
_diffrn_reflns_av_sigmaI/netI 0.0245
_diffrn_reflns_limit_h_max 10
_diffrn_reflns_limit_h_min -10
_diffrn_reflns_limit_k_max 20
_diffrn_reflns_limit_k_min -18
_diffrn_reflns_limit_l_max 15
_diffrn_reflns_limit_l_min -15
_diffrn_reflns_number 9495
_diffrn_reflns_theta_full 25.34
_diffrn_reflns_theta_max 25.34
_diffrn_reflns_theta_min 3.17
_exptl_absorpt_coefficient_mu 3.706
_exptl_absorpt_correction_T_max 0.572
_exptl_absorpt_correction_T_min 0.413
_exptl_absorpt_correction_type multi-scan
_exptl_absorpt_process_details 'Jacobson, R. (1998) Private communication'
_exptl_crystal_colour light-purple
_exptl_crystal_density_diffrn 2.108
_exptl_crystal_density_method 'not measured'
_exptl_crystal_description block
_exptl_crystal_F_000 1224
_exptl_crystal_size_max 0.36
_exptl_crystal_size_mid 0.20
_exptl_crystal_size_min 0.15
_refine_diff_density_max 1.718
_refine_diff_density_min -0.956
_refine_diff_density_rms 0.133
_refine_ls_extinction_coef 0.00202(16)
_refine_ls_extinction_expression Fc^*^=kFc[1+0.001xFc^2^\l^3^/sin(2\q)]^-1/4^
_refine_ls_extinction_method SHELXL
_refine_ls_goodness_of_fit_ref 1.057
_refine_ls_hydrogen_treatment constr
_refine_ls_matrix_type full
_refine_ls_number_parameters 98
_refine_ls_number_reflns 1799
_refine_ls_number_restraints 0
_refine_ls_restrained_S_all 1.057
_refine_ls_R_factor_all 0.0282
_refine_ls_R_factor_gt 0.0262
_refine_ls_shift/su_max 0.001
_refine_ls_shift/su_mean 0.000
_refine_ls_structure_factor_coef Fsqd
_refine_ls_weighting_details 'calc w=1/[\s^2^(Fo^2^)+(0.0455P)^2^+3.5025P] where P=(Fo^2^+2Fc^2^)/3'
_refine_ls_weighting_scheme calc
_refine_ls_wR_factor_gt 0.0723
_refine_ls_wR_factor_ref 0.0739
_reflns_number_gt 1705
_reflns_number_total 1799
_reflns_threshold_expression >2sigma(I)
_cod_data_source_file ic070334q-file001.cif
_cod_data_source_block l
_cod_depositor_comments
;
The following automatic conversions were performed:

'_symmetry_cell_setting' value 'Monoclinic' changed to 'monoclinic'
according to
/usr/data/users/saulius/automatic-downloads/retrospective/ACS/lib/dictionaries/cif_core.dic
dictionary named 'cif_core.dic' version 2.4.2 from 2011-04-26.

Automatic conversion script
Id: cif_fix_values 2281 2013-09-26 08:29:07Z andrius 
;
_cod_original_sg_symbol_H-M C2/c
_cod_database_code 4339251

loop_
_symmetry_equiv_pos_as_xyz
'x, y, z'
'-x, y, -z+1/2'
'x+1/2, y+1/2, z'
'-x+1/2, y+1/2, -z+1/2'
'-x, -y, -z'
'x, -y, z-1/2'
'-x+1/2, -y+1/2, -z'
'x+1/2, -y+1/2, z-1/2'

loop_
_atom_site_label
_atom_site_type_symbol
_atom_site_fract_x
_atom_site_fract_y
_atom_site_fract_z
_atom_site_U_iso_or_equiv
_atom_site_adp_type
_atom_site_occupancy
_atom_site_symmetry_multiplicity
_atom_site_calc_flag
_atom_site_refinement_flags
In1 In 0.49910(2) 0.491077(15) 0.623722(15) 0.01602(14) Uani 1 1 d .
Ni1 Ni 0.5000 0.18702(4) 0.7500 0.01636(19) Uani 1 2 d S
S1 S 0.49349(10) 0.39169(5) 0.48566(6) 0.0200(2) Uani 1 1 d .
S2 S 0.29235(10) 0.48014(5) 0.72152(7) 0.0209(2) Uani 1 1 d .
N2 N 0.3386(3) 0.17930(19) 0.8424(2) 0.0263(7) Uani 1 1 d .
H2 H 0.2779 0.1360 0.8193 0.032 Uiso 1 1 calc R
N3 N 0.3438(3) 0.27643(19) 0.6739(3) 0.0285(7) Uani 1 1 d .
H3A H 0.3844 0.3256 0.6898 0.034 Uiso 1 1 calc R
H3B H 0.3256 0.2699 0.6029 0.034 Uiso 1 1 calc R
N1 N 0.6088(3) 0.10384(19) 0.8629(2) 0.0286(7) Uani 1 1 d .
H1A H 0.6150 0.0560 0.8313 0.034 Uiso 1 1 calc R
H1B H 0.7062 0.1204 0.8908 0.034 Uiso 1 1 calc R
C1 C 0.5225(5) 0.0951(3) 0.9464(3) 0.0374(10) Uani 1 1 d .
H1C H 0.5945 0.0914 1.0143 0.045 Uiso 1 1 calc R
H1D H 0.4629 0.0457 0.9357 0.045 Uiso 1 1 calc R
C2 C 0.4175(5) 0.1623(3) 0.9486(3) 0.0336(9) Uani 1 1 d .
H2A H 0.3427 0.1490 0.9918 0.040 Uiso 1 1 calc R
H2B H 0.4758 0.2090 0.9791 0.040 Uiso 1 1 calc R
C3 C 0.2395(4) 0.2483(2) 0.8261(3) 0.0317(9) Uani 1 1 d .
H3C H 0.2919 0.2935 0.8654 0.038 Uiso 1 1 calc R
H3D H 0.1451 0.2377 0.8517 0.038 Uiso 1 1 calc R
C4 C 0.2007(4) 0.2676(2) 0.7123(3) 0.0304(9) Uani 1 1 d .
H4A H 0.1382 0.2250 0.6738 0.037 Uiso 1 1 calc R
H4B H 0.1413 0.3169 0.7012 0.037 Uiso 1 1 calc R

loop_
_atom_site_aniso_label
_atom_site_aniso_U_11
_atom_site_aniso_U_22
_atom_site_aniso_U_33
_atom_site_aniso_U_23
_atom_site_aniso_U_13
_atom_site_aniso_U_12
In1 0.0214(2) 0.01597(19) 0.0103(2) 0.00037(8) 0.00250(13) -0.00033(9)
Ni1 0.0172(3) 0.0165(3) 0.0160(3) 0.000 0.0046(2) 0.000
S1 0.0313(5) 0.0132(4) 0.0152(4) -0.0002(3) 0.0040(4) 0.0003(3)
S2 0.0196(4) 0.0273(5) 0.0152(5) -0.0018(3) 0.0022(4) -0.0010(4)
N2 0.0234(15) 0.0319(18) 0.0256(16) -0.0010(14) 0.0096(13) -0.0054(13)
N3 0.0308(17) 0.0254(17) 0.0306(17) 0.0036(14) 0.0097(14) 0.0045(14)
N1 0.0306(17) 0.0257(18) 0.0277(17) 0.0003(14) 0.0017(14) 0.0048(14)
C1 0.042(2) 0.041(3) 0.026(2) 0.0155(18) -0.0020(18) -0.007(2)
C2 0.039(2) 0.044(2) 0.0205(19) -0.0023(17) 0.0126(17) -0.0086(19)
C3 0.0249(19) 0.033(2) 0.041(2) -0.0088(18) 0.0153(17) 0.0006(16)
C4 0.0236(19) 0.027(2) 0.038(2) -0.0020(17) 0.0010(17) 0.0041(16)

loop_
_atom_type_symbol
_atom_type_description
_atom_type_scat_dispersion_real
_atom_type_scat_dispersion_imag
_atom_type_scat_source
C C 0.0033 0.0016 'International Tables Vol C Tables 4.2.6.8 and 6.1.1.4'
H H 0.0000 0.0000 'International Tables Vol C Tables 4.2.6.8 and 6.1.1.4'
Ni Ni 0.3393 1.1124 'International Tables Vol C Tables 4.2.6.8 and 6.1.1.4'
S S 0.1246 0.1234 'International Tables Vol C Tables 4.2.6.8 and 6.1.1.4'
In In -0.7276 1.3100 'International Tables Vol C Tables 4.2.6.8 and 6.1.1.4'
N N 0.0061 0.0033 'International Tables Vol C Tables 4.2.6.8 and 6.1.1.4'

loop_
_geom_angle_atom_site_label_1
_geom_angle_atom_site_label_2
_geom_angle_atom_site_label_3
_geom_angle
_geom_angle_site_symmetry_1
_geom_angle_site_symmetry_3
S1 In1 S2 118.44(3) 5_666 .
S1 In1 S2 115.69(3) 5_666 2_656
S2 In1 S2 95.11(3) . 2_656
S1 In1 S1 97.21(3) 5_666 .
S2 In1 S1 115.15(3) . .
S2 In1 S1 116.73(3) 2_656 .
S1 In1 In1 48.67(2) 5_666 5_666
S2 In1 In1 132.96(2) . 5_666
S2 In1 In1 131.91(2) 2_656 5_666
S1 In1 In1 48.54(2) . 5_666
S1 In1 In1 125.98(2) 5_666 2_656
S2 In1 In1 47.91(2) . 2_656
S2 In1 In1 47.86(2) 2_656 2_656
S1 In1 In1 136.81(2) . 2_656
In1 In1 In1 174.636(9) 5_666 2_656
N2 Ni1 N2 172.74(18) . 2_656
N2 Ni1 N1 95.14(12) . 2_656
N2 Ni1 N1 80.00(12) 2_656 2_656
N2 Ni1 N1 80.00(12) . .
N2 Ni1 N1 95.14(12) 2_656 .
N1 Ni1 N1 96.94(18) 2_656 .
N2 Ni1 N3 103.72(12) . 2_656
N2 Ni1 N3 81.47(12) 2_656 2_656
N1 Ni1 N3 160.93(12) 2_656 2_656
N1 Ni1 N3 89.17(13) . 2_656
N2 Ni1 N3 81.47(12) . .
N2 Ni1 N3 103.72(12) 2_656 .
N1 Ni1 N3 89.17(12) 2_656 .
N1 Ni1 N3 160.93(12) . .
N3 Ni1 N3 90.86(18) 2_656 .
In1 S1 In1 82.79(3) 5_666 .
In1 S2 In1 84.23(3) . 2_656
C2 N2 C3 117.5(3) . .
C2 N2 Ni1 108.2(2) . .
C3 N2 Ni1 109.8(2) . .
C2 N2 H2 107.0 . .
C3 N2 H2 107.0 . .
Ni1 N2 H2 107.0 . .
C4 N3 Ni1 107.2(2) . .
C4 N3 H3A 110.3 . .
Ni1 N3 H3A 110.3 . .
C4 N3 H3B 110.3 . .
Ni1 N3 H3B 110.3 . .
H3A N3 H3B 108.5 . .
C1 N1 Ni1 110.4(2) . .
C1 N1 H1A 109.6 . .
Ni1 N1 H1A 109.6 . .
C1 N1 H1B 109.6 . .
Ni1 N1 H1B 109.6 . .
H1A N1 H1B 108.1 . .
N1 C1 C2 111.5(3) . .
N1 C1 H1C 109.3 . .
C2 C1 H1C 109.3 . .
N1 C1 H1D 109.3 . .
C2 C1 H1D 109.3 . .
H1C C1 H1D 108.0 . .
N2 C2 C1 108.7(3) . .
N2 C2 H2A 110.0 . .
C1 C2 H2A 110.0 . .
N2 C2 H2B 110.0 . .
C1 C2 H2B 110.0 . .
H2A C2 H2B 108.3 . .
N2 C3 C4 109.4(3) . .
N2 C3 H3C 109.8 . .
C4 C3 H3C 109.8 . .
N2 C3 H3D 109.8 . .
C4 C3 H3D 109.8 . .
H3C C3 H3D 108.2 . .
N3 C4 C3 108.7(3) . .
N3 C4 H4A 109.9 . .
C3 C4 H4A 109.9 . .
N3 C4 H4B 109.9 . .
C3 C4 H4B 109.9 . .
H4A C4 H4B 108.3 . .

loop_
_geom_bond_atom_site_label_1
_geom_bond_atom_site_label_2
_geom_bond_distance
_geom_bond_site_symmetry_2
In1 S1 2.4677(9) 5_666
In1 S2 2.4693(9) .
In1 S2 2.4711(9) 2_656
In1 S1 2.4728(9) .
In1 In1 3.2668(5) 5_666
In1 In1 3.3132(5) 2_656
Ni1 N2 2.075(3) .
Ni1 N2 2.075(3) 2_656
Ni1 N1 2.136(3) 2_656
Ni1 N1 2.136(3) .
Ni1 N3 2.169(3) 2_656
Ni1 N3 2.169(3) .
S1 In1 2.4677(9) 5_666
S2 In1 2.4711(9) 2_656
N2 C2 1.457(5) .
N2 C3 1.463(5) .
N2 H2 0.9300 .
N3 C4 1.479(5) .
N3 H3A 0.9200 .
N3 H3B 0.9200 .
N1 C1 1.474(5) .
N1 H1A 0.9200 .
N1 H1B 0.9200 .
C1 C2 1.486(6) .
C1 H1C 0.9900 .
C1 H1D 0.9900 .
C2 H2A 0.9900 .
C2 H2B 0.9900 .
C3 C4 1.499(6) .
C3 H3C 0.9900 .
C3 H3D 0.9900 .
C4 H4A 0.9900 .
C4 H4B 0.9900 .

loop_
_geom_hbond_atom_site_label_D
_geom_hbond_atom_site_label_H
_geom_hbond_atom_site_label_A
_geom_hbond_distance_DH
_geom_hbond_distance_HA
_geom_hbond_distance_DA
_geom_hbond_angle_DHA
_geom_hbond_site_symmetry_A
N2 H2 S2 0.93 2.75 3.630(3) 157.3 4_546
N3 H3A S2 0.92 2.81 3.570(3) 140.4 .
N1 H1A S2 0.92 2.69 3.441(3) 139.8 3_545
N1 H1B S1 0.92 2.63 3.497(3) 157.4 8_556

loop_
_geom_torsion_atom_site_label_1
_geom_torsion_atom_site_label_2
_geom_torsion_atom_site_label_3
_geom_torsion_atom_site_label_4
_geom_torsion
_geom_torsion_site_symmetry_1
_geom_torsion_site_symmetry_4
S1 In1 S1 In1 0.0 5_666 5_666
S2 In1 S1 In1 126.14(3) . 5_666
S2 In1 S1 In1 -123.57(3) 2_656 5_666
In1 In1 S1 In1 -179.44(2) 2_656 5_666
S1 In1 S2 In1 -114.27(3) 5_666 2_656
S2 In1 S2 In1 8.66(4) 2_656 2_656
S1 In1 S2 In1 131.40(3) . 2_656
In1 In1 S2 In1 -172.815(13) 5_666 2_656
N1 Ni1 N2 C2 126.8(3) 2_656 .
N1 Ni1 N2 C2 30.7(3) . .
N3 Ni1 N2 C2 -56.0(3) 2_656 .
N3 Ni1 N2 C2 -144.8(3) . .
N1 Ni1 N2 C3 -103.8(2) 2_656 .
N1 Ni1 N2 C3 160.1(3) . .
N3 Ni1 N2 C3 73.4(3) 2_656 .
N3 Ni1 N2 C3 -15.4(2) . .
N2 Ni1 N3 C4 -13.3(2) . .
N2 Ni1 N3 C4 161.6(2) 2_656 .
N1 Ni1 N3 C4 82.1(2) 2_656 .
N1 Ni1 N3 C4 -27.1(5) . .
N3 Ni1 N3 C4 -117.0(3) 2_656 .
N2 Ni1 N1 C1 -6.6(3) . .
N2 Ni1 N1 C1 178.8(3) 2_656 .
N1 Ni1 N1 C1 -100.7(3) 2_656 .
N3 Ni1 N1 C1 97.5(3) 2_656 .
N3 Ni1 N1 C1 7.3(5) . .
Ni1 N1 C1 C2 -18.5(4) . .
C3 N2 C2 C1 -174.6(3) . .
Ni1 N2 C2 C1 -49.6(4) . .
N1 C1 C2 N2 44.9(4) . .
C2 N2 C3 C4 165.9(3) . .
Ni1 N2 C3 C4 41.8(3) . .
Ni1 N3 C4 C3 39.0(4) . .
N2 C3 C4 N3 -54.6(4) . .
